data_1554955
loop_
_publ_author_name
'Danjo, Hiroshi'
'Hashimoto, Yuhki'
'Kidena, Yuki'
'Nogamine, Ayumi'
'Katagiri, Kosuke'
'Kawahata, Masatoshi'
'Miyazawa, Toshifumi'
'Yamaguchi, Kentaro'

_publ_section_title
;
 Nestable Tetrakis(spiroborate) Nanocycles.
;
_journal_issue 9
_journal_name_full 'Organic letters'
_journal_page_first 2154
_journal_page_last 2157
_journal_paper_doi 10.1021/acs.orglett.5b00747
_journal_volume 17
_journal_year 2015
_chemical_formula_sum 'C50 H44 F24 N4 P4'
_chemical_formula_weight 1280.77
_space_group_crystal_system monoclinic
_space_group_IT_number 14
_space_group_name_Hall '-P 2yn'
_space_group_name_H-M_alt 'P 1 21/n 1'
_atom_sites_solution_hydrogens geom
_audit_creation_method SHELXL-2013
_cell_angle_alpha 90
_cell_angle_beta 108.36(3)
_cell_angle_gamma 90
_cell_formula_units_Z 2
_cell_length_a 13.488(3)
_cell_length_b 14.281(3)
_cell_length_c 14.287(3)
_cell_measurement_reflns_used 5974
_cell_measurement_temperature 100(2)
_cell_measurement_theta_max 30.743
_cell_measurement_theta_min 1.784
_cell_volume 2611.9(11)
_computing_cell_refinement HKL2000
_computing_data_collection HKL2000
_computing_data_reduction HKL2000
_computing_molecular_graphics 'Ortep-3 for Windows'
_computing_publication_material Yadokari-XG
_computing_structure_refinement SHELXL-2013
_computing_structure_solution SIR-2011
_diffrn_ambient_temperature 100(2)
_diffrn_measured_fraction_theta_full 0.947
_diffrn_measured_fraction_theta_max 0.702
_diffrn_measurement_device_type 'MarMosaic225 (Rayonix)'
_diffrn_measurement_method '\w scans'
_diffrn_radiation_type synchrotron
_diffrn_radiation_wavelength 0.700
_diffrn_reflns_av_R_equivalents 0.047
_diffrn_reflns_av_unetI/netI 0.0310
_diffrn_reflns_Laue_measured_fraction_full 0.947
_diffrn_reflns_Laue_measured_fraction_max 0.702
_diffrn_reflns_limit_h_max 18
_diffrn_reflns_limit_h_min 0
_diffrn_reflns_limit_k_max 18
_diffrn_reflns_limit_k_min 0
_diffrn_reflns_limit_l_max 19
_diffrn_reflns_limit_l_min -20
_diffrn_reflns_number 21188
_diffrn_reflns_point_group_measured_fraction_full 0.947
_diffrn_reflns_point_group_measured_fraction_max 0.702
_diffrn_reflns_theta_full 24.835
_diffrn_reflns_theta_max 30.743
_diffrn_reflns_theta_min 1.784
_diffrn_source 'SPring-8 BL26B2 beamline'
_exptl_absorpt_coefficient_mu 0.258
_exptl_absorpt_correction_type none
_exptl_crystal_colour yellow
_exptl_crystal_density_diffrn 1.629
_exptl_crystal_description prismatic
_exptl_crystal_F_000 1296
_exptl_crystal_size_max 0.10
_exptl_crystal_size_mid 0.10
_exptl_crystal_size_min 0.10
_refine_diff_density_max 0.624
_refine_diff_density_min -0.462
_refine_diff_density_rms 0.068
_refine_ls_extinction_method none
_refine_ls_goodness_of_fit_ref 1.097
_refine_ls_hydrogen_treatment constr
_refine_ls_matrix_type full
_refine_ls_number_parameters 497
_refine_ls_number_reflns 5974
_refine_ls_number_restraints 14
_refine_ls_restrained_S_all 1.098
_refine_ls_R_factor_all 0.0765
_refine_ls_R_factor_gt 0.0625
_refine_ls_shift/su_max 0.000
_refine_ls_shift/su_mean 0.000
_refine_ls_structure_factor_coef Fsqd
_refine_ls_weighting_details 'w=1/[\s^2^(Fo^2^)+(0.1248P)^2^+0.7479P] where P=(Fo^2^+2Fc^2^)/3'
_refine_ls_weighting_scheme calc
_refine_ls_wR_factor_gt 0.1881
_refine_ls_wR_factor_ref 0.2002
_reflns_Friedel_coverage 0.000
_reflns_number_gt 4567
_reflns_number_total 5974
_reflns_threshold_expression 'I > 2\s(I)'
_cod_data_source_file ol5b00747_si_005.cif
_cod_data_source_block 14A02hsg05_02
_cod_original_cell_volume 2611.9(10)
_cod_original_sg_symbol_H-M 'P 21/n'
_cod_database_code 1554955
_shelx_space_group_comment
;
The symmetry employed for this shelxl refinement is uniquely defined
by the following loop, which should always be used as a source of
symmetry information in preference to the above space-group names.
They are only intended as comments.
;
_shelxl_version_number 2013-4

loop_
_space_group_symop_operation_xyz
'x, y, z'
'-x+1/2, y+1/2, -z+1/2'
'-x, -y, -z'
'x-1/2, -y-1/2, z-1/2'

loop_
_atom_site_label
_atom_site_type_symbol
_atom_site_fract_x
_atom_site_fract_y
_atom_site_fract_z
_atom_site_U_iso_or_equiv
_atom_site_adp_type
_atom_site_occupancy
_atom_site_site_symmetry_order
_atom_site_calc_flag
_atom_site_refinement_flags_posn
_atom_site_refinement_flags_adp
_atom_site_refinement_flags_occupancy
_atom_site_disorder_assembly
_atom_site_disorder_group
C1A C 0.4000(3) 0.1960(3) 0.5955(3) 0.0380(12) Uani 0.642(10) 1 d . . P A 1
H38 H 0.4548 0.2020 0.6563 0.046 Uiso 0.642(10) 1 calc R U P A 1
C2A C 0.4032(5) 0.2561(4) 0.5130(5) 0.0355(11) Uani 0.642(10) 1 d . . P A 1
C3A C 0.4794(5) 0.3254(5) 0.5305(4) 0.0422(13) Uani 0.642(10) 1 d . . P A 1
H25 H 0.5247 0.3351 0.5957 0.051 Uiso 0.642(10) 1 calc R U P A 1
C4A C 0.4904(8) 0.3798(8) 0.4557(7) 0.0405(17) Uani 0.642(10) 1 d . . P A 1
H35 H 0.5437 0.4260 0.4681 0.049 Uiso 0.642(10) 1 calc R U P A 1
N1A N 0.4235(14) 0.3666(9) 0.3634(9) 0.0403(18) Uani 0.642(10) 1 d . . P A 1
C5A C 0.3485(7) 0.3020(7) 0.3445(5) 0.0506(17) Uani 0.642(10) 1 d . . P A 1
H27 H 0.3025 0.2956 0.2790 0.061 Uiso 0.642(10) 1 calc R U P A 1
C6A C 0.3356(5) 0.2448(4) 0.4163(6) 0.0432(13) Uani 0.642(10) 1 d . . P A 1
H28 H 0.2823 0.1985 0.4012 0.052 Uiso 0.642(10) 1 calc R U P A 1
C1B C 0.3343(6) 0.1702(5) 0.5374(6) 0.046(2) Uani 0.358(10) 1 d . . P A 2
H39 H 0.2767 0.1300 0.5078 0.055 Uiso 0.358(10) 1 calc R U P A 2
C2B C 0.3632(10) 0.2382(7) 0.4697(12) 0.045(2) Uani 0.358(10) 1 d . . P A 2
C3B C 0.3206(9) 0.2292(8) 0.3690(10) 0.057(3) Uani 0.358(10) 1 d . . P A 2
H25B H 0.2698 0.1821 0.3420 0.068 Uiso 0.358(10) 1 calc R U P A 2
C4B C 0.3502(12) 0.2858(11) 0.3107(11) 0.052(3) Uani 0.358(10) 1 d . . P A 2
H26 H 0.3182 0.2806 0.2414 0.063 Uiso 0.358(10) 1 calc R U P A 2
N1B N 0.425(3) 0.3516(19) 0.3462(17) 0.045(4) Uani 0.358(10) 1 d . U P A 2
C5B C 0.4644(15) 0.3642(13) 0.4409(16) 0.044(3) Uani 0.358(10) 1 d . U P A 2
H36 H 0.5120 0.4143 0.4648 0.052 Uiso 0.358(10) 1 calc R U P A 2
C6B C 0.4378(13) 0.3051(9) 0.5100(10) 0.049(3) Uani 0.358(10) 1 d . . P A 2
H37 H 0.4696 0.3115 0.5792 0.059 Uiso 0.358(10) 1 calc R U P A 2
C7 C 0.4478(3) 0.4153(2) 0.2783(2) 0.0576(7) Uani 1 1 d . . . . .
H6 H 0.3816 0.4326 0.2273 0.069 Uiso 1 1 calc R U . A 1
H7 H 0.4871 0.4737 0.3026 0.069 Uiso 1 1 calc R U . A 1
C8 C 0.5114(2) 0.35328(19) 0.2327(2) 0.0517(6) Uani 1 1 d . . . . .
C9 C 0.4649(3) 0.3081(2) 0.1445(2) 0.0606(7) Uani 1 1 d . . . . .
H8 H 0.3943 0.3215 0.1078 0.073 Uiso 1 1 calc R U . . .
C10 C 0.5203(3) 0.2438(2) 0.1094(2) 0.0603(8) Uani 1 1 d . . . . .
H9 H 0.4876 0.2130 0.0485 0.072 Uiso 1 1 calc R U . . .
C11 C 0.6229(2) 0.22353(18) 0.16147(18) 0.0507(6) Uani 1 1 d . . . . .
C12 C 0.6725(2) 0.2714(2) 0.2493(2) 0.0541(7) Uani 1 1 d . . . . .
H10 H 0.7438 0.2596 0.2845 0.065 Uiso 1 1 calc R U . . .
C13 C 0.6165(2) 0.3361(2) 0.2841(2) 0.0538(7) Uani 1 1 d . . . . .
H11 H 0.6496 0.3692 0.3434 0.065 Uiso 1 1 calc R U . . .
C14 C 0.6797(3) 0.1456(2) 0.1297(2) 0.0578(7) Uani 1 1 d . . . . .
H12 H 0.6447 0.1294 0.0597 0.069 Uiso 1 1 calc R U . A 1
H13 H 0.7528 0.1638 0.1380 0.069 Uiso 1 1 calc R U . A 1
N2A N 0.6767(9) 0.0695(7) 0.1912(11) 0.0374(17) Uani 0.642(10) 1 d . . P A 1
C15A C 0.5973(10) 0.0084(13) 0.1780(12) 0.045(3) Uani 0.642(10) 1 d . . P A 1
H14A H 0.5413 0.0114 0.1178 0.054 Uiso 0.642(10) 1 calc R U P A 1
C16A C 0.5922(8) -0.0579(7) 0.2459(5) 0.0361(17) Uani 0.642(10) 1 d . . P A 1
H15A H 0.5318 -0.0959 0.2348 0.043 Uiso 0.642(10) 1 calc R U P A 1
C17A C 0.6759(7) -0.0684(6) 0.3301(6) 0.0368(17) Uani 0.642(10) 1 d . . P A 1
C18A C 0.7646(8) -0.0131(6) 0.3425(9) 0.0451(16) Uani 0.642(10) 1 d . . P A 1
H29A H 0.8260 -0.0214 0.3972 0.054 Uiso 0.642(10) 1 calc R U P A 1
C19A C 0.7590(12) 0.0539(10) 0.2719(11) 0.049(2) Uani 0.642(10) 1 d . . P A 1
H17A H 0.8185 0.0927 0.2810 0.058 Uiso 0.642(10) 1 calc R U P A 1
N2B N 0.6848(16) 0.0470(12) 0.195(2) 0.037(3) Uani 0.358(10) 1 d D U P A 2
C15B C 0.764(2) 0.0320(17) 0.2824(18) 0.052(5) Uani 0.358(10) 1 d D U P A 2
H14B H 0.8285 0.0654 0.3024 0.063 Uiso 0.358(10) 1 calc R U P A 2
C16B C 0.7384(12) -0.0365(12) 0.3359(14) 0.041(3) Uani 0.358(10) 1 d . . P A 2
H15B H 0.7873 -0.0515 0.3981 0.050 Uiso 0.358(10) 1 calc R U P A 2
C17B C 0.6446(16) -0.0867(13) 0.3060(14) 0.045(3) Uani 0.358(10) 1 d . . P A 2
C18B C 0.5692(17) -0.0641(14) 0.2162(10) 0.039(3) Uani 0.358(10) 1 d . . P A 2
H29B H 0.5072 -0.1003 0.1924 0.046 Uiso 0.358(10) 1 calc R U P A 2
C19B C 0.5859(18) 0.011(2) 0.163(2) 0.043(4) Uani 0.358(10) 1 d D U P A 2
H17B H 0.5327 0.0361 0.1081 0.052 Uiso 0.358(10) 1 calc R U P A 2
C20A C 0.6749(4) -0.1336(3) 0.4096(3) 0.0400(12) Uani 0.642(10) 1 d . . P A 1
H40 H 0.7319 -0.1310 0.4690 0.048 Uiso 0.642(10) 1 calc R U P A 1
C20B C 0.6209(8) -0.1600(6) 0.3679(8) 0.049(2) Uani 0.358(10) 1 d . . P A 2
H41 H 0.5682 -0.2040 0.3361 0.059 Uiso 0.358(10) 1 calc R U P A 2
C21 C 0.6449(3) 0.1151(3) 0.5653(3) 0.0851(11) Uani 1 1 d . . . . .
H19 H 0.7003 0.1526 0.6055 0.102 Uiso 1 1 calc R U . . .
C22 C 0.6047(3) 0.1342(3) 0.4646(3) 0.0700(8) Uani 1 1 d . . . . .
H20 H 0.6350 0.1820 0.4361 0.084 Uiso 1 1 calc R U . . .
C23 C 0.5215(3) 0.0839(3) 0.4071(2) 0.0681(9) Uani 1 1 d . . . . .
H21 H 0.4928 0.0979 0.3389 0.082 Uiso 1 1 calc R U . . .
C24 C 0.4770(2) 0.0098(2) 0.44953(18) 0.0574(7) Uani 1 1 d . . . . .
C25 C 0.3934(3) -0.0440(3) 0.3926(2) 0.0807(11) Uani 1 1 d . . . . .
H22 H 0.3632 -0.0311 0.3243 0.097 Uiso 1 1 calc R U . . .
P1 P 0.45900(5) 0.66288(5) 0.15245(4) 0.0435(2) Uani 1 1 d . . . . .
P2 P 0.27736(6) 0.04653(5) 0.07257(5) 0.0486(2) Uani 1 1 d . . . . .
F1 F 0.52875(13) 0.61752(12) 0.25506(11) 0.0551(4) Uani 1 1 d . . . . .
F2 F 0.39025(13) 0.71208(14) 0.05378(12) 0.0620(5) Uani 1 1 d . . . . .
F3 F 0.36554(13) 0.59247(12) 0.14677(13) 0.0597(4) Uani 1 1 d . . . . .
F4 F 0.55370(13) 0.73327(14) 0.16026(13) 0.0640(5) Uani 1 1 d . . . . .
F5 F 0.50581(16) 0.59168(17) 0.09281(14) 0.0789(6) Uani 1 1 d . . . . .
F6 F 0.41260(13) 0.73491(13) 0.21455(13) 0.0607(4) Uani 1 1 d . . . . .
F7 F 0.19093(17) 0.04141(15) 0.12673(15) 0.0782(6) Uani 1 1 d . . . . .
F8 F 0.36263(15) 0.04957(15) 0.01604(12) 0.0664(5) Uani 1 1 d . . . . .
F9 F 0.31700(19) -0.05541(13) 0.11127(15) 0.0790(6) Uani 1 1 d . . . . .
F10 F 0.23826(16) 0.14832(12) 0.03234(13) 0.0673(5) Uani 1 1 d . . . . .
F11 F 0.19555(14) 0.00100(12) -0.02432(13) 0.0603(4) Uani 1 1 d . . . . .
F12 F 0.35937(16) 0.09158(13) 0.16777(11) 0.0650(5) Uani 1 1 d . . . . .

loop_
_atom_site_aniso_label
_atom_site_aniso_U_11
_atom_site_aniso_U_22
_atom_site_aniso_U_33
_atom_site_aniso_U_23
_atom_site_aniso_U_13
_atom_site_aniso_U_12
C1A 0.042(2) 0.043(2) 0.0351(19) 0.0003(16) 0.0202(19) 0.0000(16)
C2A 0.039(3) 0.038(3) 0.037(3) 0.0024(19) 0.022(2) 0.000(2)
C3A 0.053(4) 0.042(3) 0.040(3) -0.0067(18) 0.026(3) -0.009(2)
C4A 0.045(5) 0.040(4) 0.041(3) -0.010(2) 0.020(3) -0.014(3)
N1A 0.050(3) 0.037(4) 0.043(4) 0.009(3) 0.027(4) 0.009(3)
C5A 0.040(3) 0.072(5) 0.037(3) 0.006(3) 0.008(3) 0.004(2)
C6A 0.032(3) 0.061(3) 0.035(3) 0.009(3) 0.009(3) -0.0039(19)
C1B 0.045(4) 0.044(4) 0.053(5) 0.008(3) 0.020(4) -0.003(3)
C2B 0.036(7) 0.048(5) 0.054(7) -0.008(5) 0.017(6) -0.008(4)
C3B 0.053(6) 0.070(6) 0.045(6) 0.015(5) 0.011(5) -0.011(4)
C4B 0.044(5) 0.053(6) 0.056(7) 0.007(6) 0.011(6) -0.005(4)
N1B 0.046(5) 0.046(8) 0.053(8) -0.002(4) 0.029(5) 0.005(5)
C5B 0.039(8) 0.032(6) 0.063(8) -0.017(4) 0.021(6) -0.013(4)
C6B 0.065(9) 0.040(6) 0.052(6) -0.010(4) 0.031(7) -0.007(6)
C7 0.078(2) 0.0491(15) 0.0559(15) 0.0156(12) 0.0355(15) 0.0028(13)
C8 0.0699(18) 0.0448(13) 0.0472(13) 0.0129(10) 0.0283(13) -0.0027(12)
C9 0.077(2) 0.0547(16) 0.0463(14) 0.0113(12) 0.0133(14) 0.0035(14)
C10 0.086(2) 0.0545(16) 0.0389(12) 0.0064(11) 0.0166(14) -0.0106(14)
C11 0.0779(19) 0.0452(13) 0.0411(12) 0.0032(10) 0.0362(13) -0.0147(12)
C12 0.0587(16) 0.0628(17) 0.0501(14) -0.0041(12) 0.0307(13) -0.0140(12)
C13 0.0675(18) 0.0590(16) 0.0451(13) -0.0072(11) 0.0325(13) -0.0153(12)
C14 0.087(2) 0.0501(15) 0.0535(14) 0.0023(11) 0.0458(15) -0.0127(13)
N2A 0.056(3) 0.022(4) 0.043(2) 0.004(3) 0.028(2) 0.003(3)
C15A 0.048(4) 0.052(5) 0.033(4) -0.005(3) 0.009(3) -0.001(3)
C16A 0.034(5) 0.046(3) 0.026(4) -0.004(3) 0.008(4) -0.011(3)
C17A 0.039(5) 0.036(4) 0.039(4) 0.000(2) 0.017(4) 0.001(3)
C18A 0.036(4) 0.046(5) 0.055(3) 0.003(3) 0.017(3) -0.010(3)
C19A 0.047(4) 0.044(5) 0.060(4) 0.013(3) 0.024(3) 0.003(3)
N2B 0.055(5) 0.017(7) 0.050(4) 0.006(5) 0.032(4) 0.003(4)
C15B 0.054(6) 0.048(12) 0.057(8) -0.008(7) 0.020(5) 0.002(7)
C16B 0.034(8) 0.041(7) 0.052(5) -0.002(5) 0.017(6) -0.014(5)
C17B 0.039(9) 0.050(7) 0.053(9) -0.015(5) 0.025(8) -0.014(5)
C18B 0.039(8) 0.049(6) 0.023(6) -0.002(5) 0.002(6) -0.008(4)
C19B 0.053(7) 0.044(7) 0.038(8) 0.006(5) 0.021(5) -0.015(5)
C20A 0.036(2) 0.045(2) 0.042(2) 0.0040(18) 0.017(2) 0.0022(17)
C20B 0.049(5) 0.045(4) 0.059(5) -0.008(4) 0.025(5) -0.003(3)
C21 0.065(2) 0.109(3) 0.070(2) -0.004(2) 0.006(2) -0.001(2)
C22 0.068(2) 0.080(2) 0.0662(19) -0.0062(16) 0.0275(17) 0.0063(17)
C23 0.076(2) 0.084(2) 0.0456(14) -0.0103(14) 0.0223(15) 0.0227(17)
C24 0.0568(18) 0.0754(19) 0.0374(13) -0.0123(12) 0.0111(13) 0.0203(14)
C25 0.079(3) 0.103(3) 0.0456(15) -0.0083(17) -0.0005(17) 0.008(2)
P1 0.0431(4) 0.0498(4) 0.0362(3) 0.0039(2) 0.0106(3) -0.0039(2)
P2 0.0601(5) 0.0486(4) 0.0411(3) 0.0036(3) 0.0215(3) -0.0028(3)
F1 0.0521(9) 0.0655(10) 0.0430(7) 0.0116(7) 0.0084(7) 0.0024(7)
F2 0.0543(10) 0.0821(12) 0.0473(8) 0.0198(8) 0.0126(8) -0.0048(8)
F3 0.0534(9) 0.0528(9) 0.0648(9) 0.0152(7) 0.0072(8) -0.0105(7)
F4 0.0498(9) 0.0765(12) 0.0643(10) 0.0111(8) 0.0159(8) -0.0161(8)
F5 0.0658(12) 0.1034(16) 0.0615(10) -0.0315(10) 0.0117(9) 0.0124(10)
F6 0.0506(9) 0.0697(11) 0.0591(9) -0.0106(8) 0.0136(8) 0.0047(7)
F7 0.0950(15) 0.0828(13) 0.0767(12) -0.0065(10) 0.0556(12) -0.0163(11)
F8 0.0648(11) 0.0902(13) 0.0506(9) -0.0112(8) 0.0272(9) -0.0126(9)
F9 0.1030(16) 0.0549(11) 0.0727(12) 0.0146(9) 0.0184(12) 0.0064(10)
F10 0.0835(13) 0.0501(10) 0.0631(10) 0.0065(8) 0.0159(10) 0.0011(8)
F11 0.0608(10) 0.0586(10) 0.0603(9) -0.0054(7) 0.0175(8) -0.0086(7)
F12 0.0807(12) 0.0731(11) 0.0386(7) -0.0028(7) 0.0152(8) -0.0070(9)

loop_
_atom_type_symbol
_atom_type_description
_atom_type_scat_dispersion_real
_atom_type_scat_dispersion_imag
_atom_type_scat_source
C C 0.0030 0.0016 'International Tables Vol C Tables 4.2.6.8 and 6.1.1.4'
H H 0.0000 0.0000 'International Tables Vol C Tables 4.2.6.8 and 6.1.1.4'
N N 0.0059 0.0032 'International Tables Vol C Tables 4.2.6.8 and 6.1.1.4'
F F 0.0170 0.0100 'International Tables Vol C Tables 4.2.6.8 and 6.1.1.4'
P P 0.1001 0.0923 'International Tables Vol C Tables 4.2.6.8 and 6.1.1.4'

loop_
_geom_angle_atom_site_label_1
_geom_angle_atom_site_label_2
_geom_angle_atom_site_label_3
_geom_angle
_geom_angle_site_symmetry_1
_geom_angle_site_symmetry_3
C20A C1A C2A 124.1(5) 3_656 .
C20A C1A H38 118.0 3_656 .
C2A C1A H38 118.0 . .
C3A C2A C6A 118.2(4) . .
C3A C2A C1A 118.5(6) . .
C6A C2A C1A 123.3(6) . .
C4A C3A C2A 121.3(6) . .
C4A C3A H25 119.4 . .
C2A C3A H25 119.4 . .
N1A C4A C3A 118.6(9) . .
N1A C4A H35 120.7 . .
C3A C4A H35 120.7 . .
C5A N1A C4A 121.6(10) . .
C5A N1A C7 119.7(9) . .
C4A N1A C7 117.9(13) . .
N1A C5A C6A 122.0(7) . .
N1A C5A H27 119.0 . .
C6A C5A H27 119.0 . .
C5A C6A C2A 118.3(6) . .
C5A C6A H28 120.8 . .
C2A C6A H28 120.8 . .
C20B C1B C2B 127.5(10) 3_656 .
C20B C1B H39 116.3 3_656 .
C2B C1B H39 116.3 . .
C6B C2B C3B 120.9(11) . .
C6B C2B C1B 118.8(12) . .
C3B C2B C1B 120.2(10) . .
C4B C3B C2B 119.7(12) . .
C4B C3B H25B 120.1 . .
C2B C3B H25B 120.1 . .
C3B C4B N1B 122.0(15) . .
C3B C4B H26 119.0 . .
N1B C4B H26 119.0 . .
C5B N1B C4B 120(2) . .
C5B N1B C7 121(2) . .
C4B N1B C7 118.7(19) . .
N1B C5B C6B 121.9(17) . .
N1B C5B H36 119.0 . .
C6B C5B H36 119.0 . .
C2B C6B C5B 115.5(11) . .
C2B C6B H37 122.2 . .
C5B C6B H37 122.2 . .
N1B C7 C8 101.0(10) . .
C8 C7 N1A 111.7(5) . .
C8 C7 H6 109.3 . .
N1A C7 H6 109.3 . .
C8 C7 H7 109.3 . .
N1A C7 H7 109.3 . .
H6 C7 H7 107.9 . .
C9 C8 C13 119.5(3) . .
C9 C8 C7 120.7(3) . .
C13 C8 C7 119.6(3) . .
C10 C9 C8 120.2(3) . .
C10 C9 H8 119.9 . .
C8 C9 H8 119.9 . .
C9 C10 C11 120.8(3) . .
C9 C10 H9 119.6 . .
C11 C10 H9 119.6 . .
C10 C11 C12 119.7(3) . .
C10 C11 C14 120.9(3) . .
C12 C11 C14 119.3(3) . .
C13 C12 C11 119.3(3) . .
C13 C12 H10 120.4 . .
C11 C12 H10 120.4 . .
C12 C13 C8 120.5(3) . .
C12 C13 H11 119.8 . .
C8 C13 H11 119.8 . .
N2A C14 C11 105.5(6) . .
C11 C14 N2B 113.1(10) . .
N2A C14 H12 110.6 . .
C11 C14 H12 110.6 . .
N2A C14 H13 110.6 . .
C11 C14 H13 110.6 . .
H12 C14 H13 108.8 . .
C19A N2A C15A 114.8(14) . .
C19A N2A C14 119.0(10) . .
C15A N2A C14 126.2(11) . .
N2A C15A C16A 124.1(12) . .
N2A C15A H14A 117.9 . .
C16A C15A H14A 117.9 . .
C15A C16A C17A 119.0(9) . .
C15A C16A H15A 120.5 . .
C17A C16A H15A 120.5 . .
C16A C17A C18A 118.9(9) . .
C16A C17A C20A 122.6(7) . .
C18A C17A C20A 118.4(8) . .
C19A C18A C17A 116.9(11) . .
C19A C18A H29A 121.5 . .
C17A C18A H29A 121.5 . .
N2A C19A C18A 125.8(15) . .
N2A C19A H17A 117.1 . .
C18A C19A H17A 117.1 . .
C19B N2B C15B 130(3) . .
C19B N2B C14 105.5(18) . .
C15B N2B C14 121.1(16) . .
C16B C15B N2B 111(2) . .
C16B C15B H14B 124.5 . .
N2B C15B H14B 124.5 . .
C15B C16B C17B 125(2) . .
C15B C16B H15B 117.7 . .
C17B C16B H15B 117.7 . .
C16B C17B C18B 119.2(18) . .
C16B C17B C20B 122.0(18) . .
C18B C17B C20B 118.8(15) . .
C19B C18B C17B 119.2(18) . .
C19B C18B H29B 120.4 . .
C17B C18B H29B 120.4 . .
N2B C19B C18B 115(2) . .
N2B C19B H17B 122.5 . .
C18B C19B H17B 122.5 . .
C1A C20A C17A 124.9(6) 3_656 .
C1A C20A H40 117.5 3_656 .
C17A C20A H40 117.5 . .
C1B C20B C17B 125.8(11) 3_656 .
C1B C20B H41 117.1 3_656 .
C17B C20B H41 117.1 . .
C25 C21 C22 121.5(4) 3_656 .
C25 C21 H19 119.3 3_656 .
C22 C21 H19 119.3 . .
C23 C22 C21 119.7(4) . .
C23 C22 H20 120.1 . .
C21 C22 H20 120.1 . .
C22 C23 C24 120.3(3) . .
C22 C23 H21 119.8 . .
C24 C23 H21 119.8 . .
C25 C24 C24 120.2(4) . 3_656
C25 C24 C23 121.8(3) . .
C24 C24 C23 118.0(4) 3_656 .
C21 C25 C24 120.2(3) 3_656 .
C21 C25 H22 119.9 3_656 .
C24 C25 H22 119.9 . .
F5 P1 F2 91.53(11) . .
F5 P1 F3 90.60(12) . .
F2 P1 F3 90.15(9) . .
F5 P1 F4 89.77(12) . .
F2 P1 F4 90.80(10) . .
F3 P1 F4 178.97(10) . .
F5 P1 F1 90.80(11) . .
F2 P1 F1 177.36(11) . .
F3 P1 F1 91.06(9) . .
F4 P1 F1 87.97(10) . .
F5 P1 F6 179.20(11) . .
F2 P1 F6 89.25(10) . .
F3 P1 F6 89.58(10) . .
F4 P1 F6 90.03(11) . .
F1 P1 F6 88.41(9) . .
F9 P2 F10 179.10(12) . .
F9 P2 F7 90.36(13) . .
F10 P2 F7 90.42(12) . .
F9 P2 F12 90.34(11) . .
F10 P2 F12 90.08(10) . .
F7 P2 F12 91.22(11) . .
F9 P2 F8 89.09(12) . .
F10 P2 F8 90.12(11) . .
F7 P2 F8 178.46(11) . .
F12 P2 F8 90.22(10) . .
F9 P2 F11 89.63(11) . .
F10 P2 F11 89.94(10) . .
F7 P2 F11 89.48(11) . .
F12 P2 F11 179.30(10) . .
F8 P2 F11 89.08(9) . .

loop_
_geom_bond_atom_site_label_1
_geom_bond_atom_site_label_2
_geom_bond_distance
_geom_bond_site_symmetry_2
C1A C20A 1.331(7) 3_656
C1A C2A 1.470(7) .
C1A H38 0.9500 .
C2A C3A 1.392(7) .
C2A C6A 1.404(7) .
C3A C4A 1.367(13) .
C3A H25 0.9500 .
C4A N1A 1.355(12) .
C4A H35 0.9500 .
N1A C5A 1.333(19) .
N1A C7 1.524(13) .
C5A C6A 1.364(10) .
C5A H27 0.9500 .
C6A H28 0.9500 .
C1B C20B 1.304(15) 3_656
C1B C2B 1.507(13) .
C1B H39 0.9500 .
C2B C6B 1.376(15) .
C2B C3B 1.376(15) .
C3B C4B 1.312(18) .
C3B H25B 0.9500 .
C4B N1B 1.36(4) .
C4B H26 0.9500 .
N1B C5B 1.30(2) .
N1B C7 1.43(3) .
C5B C6B 1.43(2) .
C5B H36 0.9500 .
C6B H37 0.9500 .
C7 C8 1.516(4) .
C7 H6 0.9900 .
C7 H7 0.9900 .
C8 C9 1.379(4) .
C8 C13 1.397(5) .
C9 C10 1.374(5) .
C9 H8 0.9500 .
C10 C11 1.380(5) .
C10 H9 0.9500 .
C11 C12 1.400(4) .
C11 C14 1.500(4) .
C12 C13 1.381(4) .
C12 H10 0.9500 .
C13 H11 0.9500 .
C14 N2A 1.406(12) .
C14 N2B 1.67(2) .
C14 H12 0.9900 .
C14 H13 0.9900 .
N2A C19A 1.343(11) .
N2A C15A 1.347(14) .
C15A C16A 1.37(2) .
C15A H14A 0.9500 .
C16A C17A 1.374(10) .
C16A H15A 0.9500 .
C17A C18A 1.398(8) .
C17A C20A 1.472(10) .
C18A C19A 1.375(15) .
C18A H29A 0.9500 .
C19A H17A 0.9500 .
N2B C19B 1.367(19) .
N2B C15B 1.386(17) .
C15B C16B 1.35(3) .
C15B H14B 0.9500 .
C16B C17B 1.398(14) .
C16B H15B 0.9500 .
C17B C18B 1.40(2) .
C17B C20B 1.47(2) .
C18B C19B 1.37(3) .
C18B H29B 0.9500 .
C19B H17B 0.9500 .
C20A C1A 1.331(7) 3_656
C20A H40 0.9500 .
C20B C1B 1.304(15) 3_656
C20B H41 0.9500 .
C21 C25 1.363(6) 3_656
C21 C22 1.395(5) .
C21 H19 0.9500 .
C22 C23 1.368(5) .
C22 H20 0.9500 .
C23 C24 1.441(5) .
C23 H21 0.9500 .
C24 C25 1.395(5) .
C24 C24 1.407(5) 3_656
C25 C21 1.363(6) 3_656
C25 H22 0.9500 .
P1 F5 1.580(2) .
P1 F2 1.5866(17) .
P1 F3 1.5945(17) .
P1 F4 1.6014(17) .
P1 F1 1.6078(16) .
P1 F6 1.6083(18) .
P2 F9 1.589(2) .
P2 F10 1.5908(19) .
P2 F7 1.5912(19) .
P2 F12 1.5937(18) .
P2 F8 1.6005(18) .
P2 F11 1.6107(19) .

loop_
_geom_torsion_atom_site_label_1
_geom_torsion_atom_site_label_2
_geom_torsion_atom_site_label_3
_geom_torsion_atom_site_label_4
_geom_torsion
_geom_torsion_site_symmetry_1
_geom_torsion_site_symmetry_4
C20A C1A C2A C3A 173.3(4) 3_656 .
C20A C1A C2A C6A -9.3(7) 3_656 .
C6A C2A C3A C4A -1.5(10) . .
C1A C2A C3A C4A 176.1(7) . .
C2A C3A C4A N1A 1.5(14) . .
C3A C4A N1A C5A -0.3(17) . .
C3A C4A N1A C7 -169.6(9) . .
C4A N1A C5A C6A -1.0(17) . .
C7 N1A C5A C6A 168.2(8) . .
N1A C5A C6A C2A 0.9(12) . .
C3A C2A C6A C5A 0.3(8) . .
C1A C2A C6A C5A -177.2(5) . .
C20B C1B C2B C6B -7.3(14) 3_656 .
C20B C1B C2B C3B 168.3(10) 3_656 .
C6B C2B C3B C4B -1.0(19) . .
C1B C2B C3B C4B -176.6(11) . .
C2B C3B C4B N1B 3(2) . .
C3B C4B N1B C5B -5(3) . .
C3B C4B N1B C7 -175.4(15) . .
C4B N1B C5B C6B 6(3) . .
C7 N1B C5B C6B 176(2) . .
C3B C2B C6B C5B 1.6(18) . .
C1B C2B C6B C5B 177.3(12) . .
N1B C5B C6B C2B -4(3) . .
C5B N1B C7 C8 113(2) . .
C4B N1B C7 C8 -77(2) . .
C5B N1B C7 N1A -37(7) . .
C4B N1B C7 N1A 133(11) . .
C5A N1A C7 N1B -46(8) . .
C4A N1A C7 N1B 124(10) . .
C5A N1A C7 C8 -77.3(13) . .
C4A N1A C7 C8 92.3(10) . .
N1B C7 C8 C9 96.3(13) . .
N1A C7 C8 C9 102.8(7) . .
N1B C7 C8 C13 -78.9(13) . .
N1A C7 C8 C13 -72.4(7) . .
C13 C8 C9 C10 2.6(4) . .
C7 C8 C9 C10 -172.6(3) . .
C8 C9 C10 C11 -0.1(4) . .
C9 C10 C11 C12 -2.4(4) . .
C9 C10 C11 C14 172.7(2) . .
C10 C11 C12 C13 2.2(4) . .
C14 C11 C12 C13 -173.0(2) . .
C11 C12 C13 C8 0.4(4) . .
C9 C8 C13 C12 -2.8(4) . .
C7 C8 C13 C12 172.5(2) . .
C10 C11 C14 N2A -99.8(6) . .
C12 C11 C14 N2A 75.3(6) . .
C10 C11 C14 N2B -99.7(8) . .
C12 C11 C14 N2B 75.4(8) . .
C11 C14 N2A C19A -96.6(13) . .
N2B C14 N2A C19A 84(9) . .
C11 C14 N2A C15A 83.1(16) . .
N2B C14 N2A C15A -96(9) . .
C19A N2A C15A C16A 8(2) . .
C14 N2A C15A C16A -171.7(13) . .
N2A C15A C16A C17A -5(2) . .
C15A C16A C17A C18A -1.8(16) . .
C15A C16A C17A C20A 176.2(11) . .
C16A C17A C18A C19A 4.8(15) . .
C20A C17A C18A C19A -173.4(10) . .
C15A N2A C19A C18A -5(2) . .
C14 N2A C19A C18A 175.1(13) . .
C17A C18A C19A N2A -2(2) . .
N2A C14 N2B C19B 73(8) . .
C11 C14 N2B C19B 73(2) . .
N2A C14 N2B C15B -87(9) . .
C11 C14 N2B C15B -87(2) . .
C19B N2B C15B C16B 8(4) . .
C14 N2B C15B C16B 162(2) . .
N2B C15B C16B C17B 1(3) . .
C15B C16B C17B C18B -2(3) . .
C15B C16B C17B C20B -180(2) . .
C16B C17B C18B C19B -5(3) . .
C20B C17B C18B C19B 173(2) . .
C15B N2B C19B C18B -14(4) . .
C14 N2B C19B C18B -172(2) . .
C17B C18B C19B N2B 11(4) . .
C16A C17A C20A C1A 8.0(10) . 3_656
C18A C17A C20A C1A -173.9(6) . 3_656
C16B C17B C20B C1B 19(2) . 3_656
C18B C17B C20B C1B -158.1(14) . 3_656
C25 C21 C22 C23 3.3(6) 3_656 .
C21 C22 C23 C24 -1.6(5) . .
C22 C23 C24 C25 -178.8(3) . .
C22 C23 C24 C24 -1.2(5) . 3_656
C24 C24 C25 C21 0.8(6) 3_656 3_656
C23 C24 C25 C21 178.3(3) . 3_656
